data_7021474
loop_
_publ_author_name
'Song, Xue-Zhi'
'Song, Shu-Yan'
'Zhao, Shu-Na'
'Hao, Zhao-Min'
'Zhu, Min'
'Meng, Xing'
'Zhang, Hong-Jie'

_publ_section_title
;
 Two high-connected metal-organic frameworks based on d(10)-metal
 clusters: syntheses, structural topologies and luminescent properties.
;
_journal_issue 23
_journal_name_full 'Dalton transactions (Cambridge, England : 2003)'
_journal_page_first 8183
_journal_page_last 8187
_journal_paper_doi 10.1039/c3dt50687h
_journal_volume 42
_journal_year 2013
_chemical_formula_sum 'C25 H18 Cd2 N2 O8'
_chemical_formula_weight 699.21
_chemical_name_systematic ?
_space_group_IT_number 14
_symmetry_cell_setting monoclinic
_symmetry_space_group_name_Hall '-P 2ybc'
_symmetry_space_group_name_H-M 'P 1 21/c 1'
_atom_sites_solution_hydrogens geom
_atom_sites_solution_primary direct
_atom_sites_solution_secondary difmap
_audit_creation_method SHELXL-97
_cell_angle_alpha 90.00
_cell_angle_beta 93.6290(10)
_cell_angle_gamma 90.00
_cell_formula_units_Z 4
_cell_length_a 10.0309(5)
_cell_length_b 21.4943(10)
_cell_length_c 10.5442(6)
_cell_measurement_temperature 185(2)
_cell_volume 2268.8(2)
_computing_cell_refinement 'Bruker SAINT'
_computing_data_collection 'Bruker APEX2'
_computing_data_reduction 'Bruker SAINT'
_computing_molecular_graphics 'Bruker SHELXTL'
_computing_publication_material 'Bruker SHELXTL'
_computing_structure_refinement 'SHELXL-97 (Sheldrick, 1997)'
_computing_structure_solution 'SHELXS-97 (Sheldrick, 1997)'
_diffrn_ambient_temperature 185(2)
_diffrn_measured_fraction_theta_full 0.998
_diffrn_measured_fraction_theta_max 0.998
_diffrn_measurement_device_type 'Bruker APEX-II CCD'
_diffrn_measurement_method '\f and \w scans'
_diffrn_radiation_monochromator graphite
_diffrn_radiation_source 'fine-focus sealed tube'
_diffrn_radiation_type MoK\a
_diffrn_radiation_wavelength 0.71073
_diffrn_reflns_av_R_equivalents 0.0506
_diffrn_reflns_av_sigmaI/netI 0.0627
_diffrn_reflns_limit_h_max 10
_diffrn_reflns_limit_h_min -12
_diffrn_reflns_limit_k_max 24
_diffrn_reflns_limit_k_min -26
_diffrn_reflns_limit_l_max 11
_diffrn_reflns_limit_l_min -13
_diffrn_reflns_number 12482
_diffrn_reflns_theta_full 26.09
_diffrn_reflns_theta_max 26.09
_diffrn_reflns_theta_min 1.89
_exptl_absorpt_coefficient_mu 1.932
_exptl_absorpt_correction_T_max 0.7604
_exptl_absorpt_correction_T_min 0.6542
_exptl_absorpt_correction_type multi-scan
_exptl_absorpt_process_details 'SADABS, Sheldrick, 1996'
_exptl_crystal_colour colorless
_exptl_crystal_density_diffrn 2.047
_exptl_crystal_density_method 'not measured'
_exptl_crystal_description block
_exptl_crystal_F_000 1368
_exptl_crystal_size_max 0.24
_exptl_crystal_size_mid 0.21
_exptl_crystal_size_min 0.15
_refine_diff_density_max 1.496
_refine_diff_density_min -1.769
_refine_diff_density_rms 0.173
_refine_ls_extinction_method none
_refine_ls_goodness_of_fit_ref 1.060
_refine_ls_hydrogen_treatment mixed
_refine_ls_matrix_type full
_refine_ls_number_parameters 332
_refine_ls_number_reflns 4499
_refine_ls_number_restraints 1
_refine_ls_restrained_S_all 1.060
_refine_ls_R_factor_all 0.0705
_refine_ls_R_factor_gt 0.0465
_refine_ls_shift/su_max 0.000
_refine_ls_shift/su_mean 0.000
_refine_ls_structure_factor_coef Fsqd
_refine_ls_weighting_details 'calc w=1/[\s^2^(Fo^2^)+(0.0500P)^2^+13.6296P] where P=(Fo^2^+2Fc^2^)/3'
_refine_ls_weighting_scheme calc
_refine_ls_wR_factor_gt 0.1169
_refine_ls_wR_factor_ref 0.1295
_reflns_number_gt 3336
_reflns_number_total 4499
_reflns_threshold_expression >2sigma(I)
_cod_data_source_file c3dt50687h.txt
_cod_data_source_block 2
_cod_depositor_comments
;
The following automatic conversions were performed:

'_symmetry_cell_setting' value 'Monoclinic' changed to 'monoclinic'
according to /home/saulius/struct/CIF-dictionaries/cif_core.dic
dictionary named 'cif_core.dic' version 2.4.2 from 2011-04-26.

Automatic conversion script
Id: cif_fix_values 1891 2012-01-12 08:04:46Z andrius 

The following automatic conversions were performed:

'_exptl_absorpt_correction_type' value 'multi-scans' was replaced
with the value 'multi-scan' as specified in the replacement file
'src/cod-tools/trunk/data/replacement-values/replacement_values.lst'.

Automatic conversion script
Id: cif_fix_values 5376 2017-05-30 11:51:03Z andrius 
;
_cod_original_sg_symbol_H-M 'P 21/c'
_cod_database_code 7021474

loop_
_symmetry_equiv_pos_as_xyz
'x, y, z'
'-x, y+1/2, -z+1/2'
'-x, -y, -z'
'x, -y-1/2, z-1/2'

loop_
_atom_site_label
_atom_site_type_symbol
_atom_site_fract_x
_atom_site_fract_y
_atom_site_fract_z
_atom_site_U_iso_or_equiv
_atom_site_adp_type
_atom_site_occupancy
_atom_site_symmetry_multiplicity
_atom_site_calc_flag
_atom_site_refinement_flags
C4 C 0.7280(8) 0.3917(4) 0.9620(8) 0.0296(18) Uani 1 1 d .
H4 H 0.7515 0.3494 0.9774 0.035 Uiso 1 1 calc R
C5 C 0.6225(8) 0.4070(4) 0.8762(8) 0.0305(18) Uani 1 1 d .
H5 H 0.5715 0.3742 0.8372 0.037 Uiso 1 1 calc R
C6 C 0.9166(7) 0.4264(3) 1.1141(7) 0.0226(16) Uani 1 1 d .
C7 C 0.9478(8) 0.4647(4) 1.2182(8) 0.035(2) Uani 1 1 d .
H7 H 0.8933 0.4996 1.2345 0.042 Uiso 1 1 calc R
C8 C 1.0577(8) 0.4516(4) 1.2966(8) 0.036(2) Uani 1 1 d .
H8 H 1.0787 0.4788 1.3659 0.043 Uiso 1 1 calc R
C9 C 1.1092(8) 0.3661(4) 1.1821(7) 0.0303(18) Uani 1 1 d .
H9 H 1.1650 0.3314 1.1684 0.036 Uiso 1 1 calc R
C10 C 0.9996(8) 0.3770(4) 1.0965(7) 0.0288(18) Uani 1 1 d .
H10 H 0.9826 0.3501 1.0259 0.035 Uiso 1 1 calc R
C11 C 0.5066(7) 0.3288(3) 0.5716(7) 0.0232(16) Uani 1 1 d .
C12 C 0.5921(7) 0.2818(3) 0.6411(7) 0.0210(15) Uani 1 1 d .
C13 C 0.7249(6) 0.2973(3) 0.6781(7) 0.0197(15) Uani 1 1 d .
H13 H 0.7582 0.3372 0.6576 0.024 Uiso 1 1 calc R
C14 C 0.8089(7) 0.2550(3) 0.7444(7) 0.0212(15) Uani 1 1 d .
C15 C 0.7577(7) 0.1970(3) 0.7732(7) 0.0215(15) Uani 1 1 d .
H15 H 0.8134 0.1677 0.8182 0.026 Uiso 1 1 calc R
C16 C 0.6266(7) 0.1812(3) 0.7373(7) 0.0218(15) Uani 1 1 d .
C17 C 0.5442(8) 0.2238(3) 0.6707(7) 0.0242(16) Uani 1 1 d .
H17 H 0.4546 0.2128 0.6456 0.029 Uiso 1 1 calc R
C18 C 0.5727(8) 0.1177(3) 0.7709(7) 0.0247(17) Uani 1 1 d .
C19 C 0.9489(7) 0.2729(3) 0.7868(7) 0.0192(15) Uani 1 1 d .
C20 C 1.0186(7) 0.2442(3) 0.8886(7) 0.0223(16) Uani 1 1 d .
H20 H 0.9764 0.2118 0.9326 0.027 Uiso 1 1 calc R
C21 C 1.1473(7) 0.2612(3) 0.9277(7) 0.0250(16) Uani 1 1 d .
H21 H 1.1919 0.2412 0.9986 0.030 Uiso 1 1 calc R
C22 C 1.2111(7) 0.3074(3) 0.8633(7) 0.0243(16) Uani 1 1 d .
H22 H 1.3001 0.3190 0.8890 0.029 Uiso 1 1 calc R
C23 C 1.1435(7) 0.3367(3) 0.7604(7) 0.0212(15) Uani 1 1 d .
C24 C 1.0156(7) 0.3187(3) 0.7221(7) 0.0214(16) Uani 1 1 d .
H24 H 0.9718 0.3380 0.6498 0.026 Uiso 1 1 calc R
C25 C 0.2106(7) 0.3871(3) 0.6847(7) 0.0217(16) Uani 1 1 d .
N2 N 1.1382(6) 0.4024(3) 1.2815(6) 0.0267(14) Uani 1 1 d .
O1 O 0.5426(5) 0.3846(2) 0.5730(5) 0.0266(12) Uani 1 1 d .
O2 O 0.3990(5) 0.3105(3) 0.5135(6) 0.0366(14) Uani 1 1 d .
O3 O 0.4476(5) 0.1122(3) 0.7644(5) 0.0332(13) Uani 1 1 d .
O4 O 0.6534(5) 0.0747(2) 0.7990(5) 0.0289(12) Uani 1 1 d .
O5 O 0.1613(5) 0.3978(3) 0.5750(5) 0.0299(13) Uani 1 1 d .
O6 O 0.3110(5) 0.4135(2) 0.7383(5) 0.0277(12) Uani 1 1 d .
O7 O 0.3664(4) 0.4863(2) 0.4542(5) 0.0184(10) Uani 1 1 d D
O1W O 0.1413(7) 0.5762(3) 0.4830(7) 0.0606(19) Uiso 1 1 d .
H7O H 0.301(8) 0.517(4) 0.444(12) 0.091 Uiso 1 1 d D
C1 C 0.6534(8) 0.5105(4) 0.9117(8) 0.0311(18) Uani 1 1 d .
H1 H 0.6263 0.5523 0.8963 0.037 Uiso 1 1 calc R
C2 C 0.7568(8) 0.4997(3) 1.0007(7) 0.0261(17) Uani 1 1 d .
H2 H 0.7990 0.5335 1.0452 0.031 Uiso 1 1 calc R
C3 C 0.7989(7) 0.4396(3) 1.0252(7) 0.0230(16) Uani 1 1 d .
N1 N 0.5890(6) 0.4655(3) 0.8456(6) 0.0231(14) Uani 1 1 d .
Cd1 Cd 0.45808(5) 0.48423(2) 0.65712(5) 0.01773(15) Uani 1 1 d .
Cd2 Cd 0.31026(6) 0.39177(3) 0.42287(6) 0.02798(17) Uani 1 1 d .

loop_
_atom_site_aniso_label
_atom_site_aniso_U_11
_atom_site_aniso_U_22
_atom_site_aniso_U_33
_atom_site_aniso_U_23
_atom_site_aniso_U_13
_atom_site_aniso_U_12
C4 0.034(5) 0.022(4) 0.032(5) -0.001(3) 0.001(4) -0.001(3)
C5 0.024(4) 0.034(5) 0.033(5) -0.005(4) -0.003(3) -0.001(3)
C6 0.020(4) 0.027(4) 0.021(4) -0.002(3) 0.001(3) -0.003(3)
C7 0.027(4) 0.041(5) 0.036(5) -0.013(4) -0.011(4) 0.017(4)
C8 0.032(5) 0.031(5) 0.042(5) -0.015(4) -0.010(4) 0.005(4)
C9 0.028(4) 0.035(5) 0.028(4) -0.001(4) 0.002(3) 0.005(4)
C10 0.026(4) 0.032(4) 0.027(4) -0.006(3) -0.004(3) 0.001(3)
C11 0.020(4) 0.026(4) 0.023(4) 0.006(3) 0.002(3) 0.001(3)
C12 0.015(3) 0.021(4) 0.026(4) 0.001(3) -0.003(3) -0.002(3)
C13 0.012(3) 0.017(3) 0.029(4) 0.003(3) -0.001(3) -0.001(3)
C14 0.018(4) 0.019(4) 0.027(4) -0.002(3) 0.001(3) -0.005(3)
C15 0.029(4) 0.013(3) 0.023(4) 0.004(3) -0.001(3) 0.003(3)
C16 0.025(4) 0.015(3) 0.025(4) -0.001(3) 0.003(3) -0.008(3)
C17 0.027(4) 0.016(4) 0.030(4) -0.004(3) 0.001(3) -0.003(3)
C18 0.031(4) 0.021(4) 0.023(4) -0.005(3) 0.006(3) -0.007(3)
C19 0.013(3) 0.017(3) 0.027(4) -0.003(3) -0.003(3) 0.001(3)
C20 0.019(4) 0.014(3) 0.034(4) 0.005(3) 0.004(3) 0.000(3)
C21 0.023(4) 0.025(4) 0.026(4) 0.002(3) -0.005(3) 0.009(3)
C22 0.025(4) 0.020(4) 0.027(4) -0.006(3) 0.000(3) -0.003(3)
C23 0.019(4) 0.020(4) 0.026(4) -0.002(3) 0.006(3) -0.003(3)
C24 0.016(4) 0.022(4) 0.025(4) 0.007(3) -0.003(3) 0.006(3)
C25 0.015(4) 0.022(4) 0.029(4) -0.004(3) 0.006(3) -0.003(3)
N2 0.025(3) 0.027(3) 0.028(4) 0.001(3) 0.001(3) 0.002(3)
O1 0.024(3) 0.024(3) 0.031(3) 0.006(2) -0.004(2) 0.005(2)
O2 0.022(3) 0.041(3) 0.045(4) 0.006(3) -0.011(3) -0.001(3)
O3 0.031(3) 0.038(3) 0.030(3) 0.002(3) 0.001(2) -0.020(3)
O4 0.040(3) 0.014(3) 0.033(3) 0.003(2) 0.009(2) -0.002(2)
O5 0.024(3) 0.041(3) 0.025(3) 0.010(2) 0.003(2) -0.007(2)
O6 0.023(3) 0.031(3) 0.029(3) 0.000(2) 0.003(2) -0.010(2)
O7 0.012(2) 0.018(2) 0.025(3) 0.003(2) -0.0004(19) 0.002(2)
C1 0.036(5) 0.021(4) 0.035(5) 0.003(4) -0.006(4) -0.003(4)
C2 0.031(4) 0.021(4) 0.026(4) -0.001(3) -0.002(3) -0.005(3)
C3 0.021(4) 0.029(4) 0.019(4) 0.005(3) 0.000(3) -0.003(3)
N1 0.022(3) 0.023(3) 0.024(3) 0.002(3) -0.004(3) -0.004(3)
Cd1 0.0154(3) 0.0157(3) 0.0218(3) 0.0004(2) -0.00050(19) -0.0015(2)
Cd2 0.0220(3) 0.0290(3) 0.0323(3) 0.0028(2) -0.0032(2) -0.0020(2)

loop_
_atom_type_symbol
_atom_type_description
_atom_type_scat_dispersion_real
_atom_type_scat_dispersion_imag
_atom_type_scat_source
C C 0.0033 0.0016 'International Tables Vol C Tables 4.2.6.8 and 6.1.1.4'
H H 0.0000 0.0000 'International Tables Vol C Tables 4.2.6.8 and 6.1.1.4'
N N 0.0061 0.0033 'International Tables Vol C Tables 4.2.6.8 and 6.1.1.4'
O O 0.0106 0.0060 'International Tables Vol C Tables 4.2.6.8 and 6.1.1.4'
Cd Cd -0.8075 1.2024 'International Tables Vol C Tables 4.2.6.8 and 6.1.1.4'

loop_
_geom_angle_atom_site_label_1
_geom_angle_atom_site_label_2
_geom_angle_atom_site_label_3
_geom_angle
_geom_angle_site_symmetry_1
_geom_angle_site_symmetry_3
C5 C4 C3 118.7(7) . .
C5 C4 H4 120.6 . .
C3 C4 H4 120.6 . .
N1 C5 C4 123.5(7) . .
N1 C5 H5 118.3 . .
C4 C5 H5 118.3 . .
C10 C6 C7 117.2(7) . .
C10 C6 C3 121.8(7) . .
C7 C6 C3 121.0(7) . .
C8 C7 C6 119.2(7) . .
C8 C7 H7 120.4 . .
C6 C7 H7 120.4 . .
N2 C8 C7 124.0(7) . .
N2 C8 H8 118.0 . .
C7 C8 H8 118.0 . .
N2 C9 C10 122.5(7) . .
N2 C9 H9 118.7 . .
C10 C9 H9 118.7 . .
C6 C10 C9 120.2(7) . .
C6 C10 H10 119.9 . .
C9 C10 H10 119.9 . .
O1 C11 O2 122.6(7) . .
O1 C11 C12 119.2(6) . .
O2 C11 C12 118.2(7) . .
C17 C12 C13 119.3(7) . .
C17 C12 C11 121.8(6) . .
C13 C12 C11 118.9(6) . .
C14 C13 C12 121.0(6) . .
C14 C13 H13 119.5 . .
C12 C13 H13 119.5 . .
C15 C14 C13 118.3(6) . .
C15 C14 C19 121.3(7) . .
C13 C14 C19 120.4(6) . .
C16 C15 C14 121.2(7) . .
C16 C15 H15 119.4 . .
C14 C15 H15 119.4 . .
C15 C16 C17 120.0(6) . .
C15 C16 C18 120.1(7) . .
C17 C16 C18 119.9(6) . .
C12 C17 C16 120.2(7) . .
C12 C17 H17 119.9 . .
C16 C17 H17 119.9 . .
O4 C18 O3 124.8(7) . .
O4 C18 C16 119.0(7) . .
O3 C18 C16 116.2(7) . .
C20 C19 C24 117.3(6) . .
C20 C19 C14 122.2(6) . .
C24 C19 C14 120.4(6) . .
C21 C20 C19 121.9(7) . .
C21 C20 H20 119.0 . .
C19 C20 H20 119.0 . .
C20 C21 C22 119.8(7) . .
C20 C21 H21 120.1 . .
C22 C21 H21 120.1 . .
C21 C22 C23 119.3(7) . .
C21 C22 H22 120.3 . .
C23 C22 H22 120.3 . .
C24 C23 C22 120.0(7) . .
C24 C23 C25 118.7(7) . 1_655
C22 C23 C25 121.3(6) . 1_655
C23 C24 C19 121.5(7) . .
C23 C24 H24 119.2 . .
C19 C24 H24 119.2 . .
O5 C25 O6 126.2(7) . .
O5 C25 C23 116.9(6) . 1_455
O6 C25 C23 116.9(7) . 1_455
C9 N2 C8 116.9(7) . .
C9 N2 Cd2 126.5(5) . 1_656
C8 N2 Cd2 116.6(5) . 1_656
C11 O1 Cd1 136.4(5) . .
C11 O2 Cd2 106.1(5) . .
C18 O3 Cd2 128.6(5) . 4_566
C18 O4 Cd1 110.8(5) . 2_646
C25 O5 Cd2 113.9(4) . .
C25 O6 Cd1 129.8(5) . .
Cd2 O7 Cd1 113.1(2) . 3_666
Cd2 O7 Cd1 102.39(19) . .
Cd1 O7 Cd1 102.20(18) 3_666 .
Cd2 O7 H7O 119(7) . .
Cd1 O7 H7O 108(7) 3_666 .
Cd1 O7 H7O 111(8) . .
N1 C1 C2 123.6(7) . .
N1 C1 H1 118.2 . .
C2 C1 H1 118.2 . .
C1 C2 C3 119.7(7) . .
C1 C2 H2 120.2 . .
C3 C2 H2 120.2 . .
C2 C3 C4 117.4(7) . .
C2 C3 C6 121.2(7) . .
C4 C3 C6 121.4(7) . .
C1 N1 C5 116.7(7) . .
C1 N1 Cd1 122.9(5) . .
C5 N1 Cd1 119.0(5) . .
O7 Cd1 O7 77.80(18) 3_666 .
O7 Cd1 O4 105.72(18) 3_666 2_656
O7 Cd1 O4 90.00(18) . 2_656
O7 Cd1 O6 155.11(18) 3_666 .
O7 Cd1 O6 97.54(17) . .
O4 Cd1 O6 98.66(19) 2_656 .
O7 Cd1 N1 94.32(19) 3_666 .
O7 Cd1 N1 166.18(19) . .
O4 Cd1 N1 103.2(2) 2_656 .
O6 Cd1 N1 84.81(19) . .
O7 Cd1 O1 76.26(17) 3_666 .
O7 Cd1 O1 78.92(16) . .
O4 Cd1 O1 168.14(18) 2_656 .
O6 Cd1 O1 78.85(18) . .
N1 Cd1 O1 88.24(19) . .
O7 Cd1 Cd2 95.94(12) 3_666 .
O7 Cd1 Cd2 37.27(12) . .
O4 Cd1 Cd2 116.09(14) 2_656 .
O6 Cd1 Cd2 68.30(13) . .
N1 Cd1 Cd2 134.67(15) . .
O1 Cd1 Cd2 52.15(12) . .
O7 Cd2 O2 127.35(19) . .
O7 Cd2 N2 101.1(2) . 1_454
O2 Cd2 N2 131.5(2) . 1_454
O7 Cd2 O3 89.01(19) . 4_565
O2 Cd2 O3 92.5(2) . 4_565
N2 Cd2 O3 89.5(2) 1_454 4_565
O7 Cd2 O5 90.87(19) . .
O2 Cd2 O5 90.3(2) . .
N2 Cd2 O5 87.2(2) 1_454 .
O3 Cd2 O5 176.58(19) 4_565 .
O7 Cd2 Cd1 40.34(13) . .
O2 Cd2 Cd1 90.16(15) . .
N2 Cd2 Cd1 134.90(16) 1_454 .
O3 Cd2 Cd1 107.55(15) 4_565 .
O5 Cd2 Cd1 74.40(14) . .

loop_
_geom_bond_atom_site_label_1
_geom_bond_atom_site_label_2
_geom_bond_distance
_geom_bond_site_symmetry_2
C4 C5 1.387(11) .
C4 C3 1.397(10) .
C4 H4 0.9500 .
C5 N1 1.335(10) .
C5 H5 0.9500 .
C6 C10 1.369(10) .
C6 C7 1.391(10) .
C6 C3 1.487(10) .
C7 C8 1.365(11) .
C7 H7 0.9500 .
C8 N2 1.347(10) .
C8 H8 0.9500 .
C9 N2 1.324(10) .
C9 C10 1.397(11) .
C9 H9 0.9500 .
C10 H10 0.9500 .
C11 O1 1.253(9) .
C11 O2 1.269(9) .
C11 C12 1.489(10) .
C12 C17 1.381(10) .
C12 C13 1.404(9) .
C13 C14 1.398(10) .
C13 H13 0.9500 .
C14 C15 1.388(9) .
C14 C19 1.497(9) .
C15 C16 1.387(10) .
C15 H15 0.9500 .
C16 C17 1.392(10) .
C16 C18 1.519(10) .
C17 H17 0.9500 .
C18 O4 1.253(9) .
C18 O3 1.258(9) .
C19 C20 1.388(10) .
C19 C24 1.394(10) .
C20 C21 1.379(10) .
C20 H20 0.9500 .
C21 C22 1.383(10) .
C21 H21 0.9500 .
C22 C23 1.394(10) .
C22 H22 0.9500 .
C23 C24 1.376(10) .
C23 C25 1.527(10) 1_655
C24 H24 0.9500 .
C25 O5 1.250(9) .
C25 O6 1.259(8) .
C25 C23 1.527(10) 1_455
N2 Cd2 2.219(6) 1_656
O1 Cd1 2.486(5) .
O2 Cd2 2.156(6) .
O3 Cd2 2.233(5) 4_566
O4 Cd1 2.304(5) 2_646
O5 Cd2 2.264(5) .
O6 Cd1 2.319(5) .
O7 Cd2 2.128(5) .
O7 Cd1 2.267(5) 3_666
O7 Cd1 2.275(5) .
O7 H7O 0.93(2) .
C1 N1 1.335(10) .
C1 C2 1.373(11) .
C1 H1 0.9500 .
C2 C3 1.379(10) .
C2 H2 0.9500 .
N1 Cd1 2.347(6) .
Cd1 O7 2.267(5) 3_666
Cd1 O4 2.304(5) 2_656
Cd1 Cd2 3.4329(8) .
Cd2 N2 2.219(6) 1_454
Cd2 O3 2.233(5) 4_565

loop_
_geom_hbond_atom_site_label_D
_geom_hbond_atom_site_label_H
_geom_hbond_atom_site_label_A
_geom_hbond_distance_DH
_geom_hbond_distance_HA
_geom_hbond_distance_DA
_geom_hbond_angle_DHA
O7 H7O O1W 0.93(2) 2.11(5) 3.002(8) 161(11)

loop_
_geom_torsion_atom_site_label_1
_geom_torsion_atom_site_label_2
_geom_torsion_atom_site_label_3
_geom_torsion_atom_site_label_4
_geom_torsion
_geom_torsion_site_symmetry_1
_geom_torsion_site_symmetry_4
C3 C4 C5 N1 3.6(12) . .
C10 C6 C7 C8 0.0(13) . .
C3 C6 C7 C8 -179.1(8) . .
C6 C7 C8 N2 -1.5(14) . .
C7 C6 C10 C9 1.0(12) . .
C3 C6 C10 C9 -180.0(7) . .
N2 C9 C10 C6 -0.5(12) . .
O1 C11 C12 C17 163.3(7) . .
O2 C11 C12 C17 -16.4(11) . .
O1 C11 C12 C13 -16.3(11) . .
O2 C11 C12 C13 164.0(7) . .
C17 C12 C13 C14 -0.1(11) . .
C11 C12 C13 C14 179.5(7) . .
C12 C13 C14 C15 -0.1(11) . .
C12 C13 C14 C19 -178.0(7) . .
C13 C14 C15 C16 0.0(11) . .
C19 C14 C15 C16 177.9(7) . .
C14 C15 C16 C17 0.3(11) . .
C14 C15 C16 C18 -179.5(7) . .
C13 C12 C17 C16 0.4(11) . .
C11 C12 C17 C16 -179.2(7) . .
C15 C16 C17 C12 -0.5(11) . .
C18 C16 C17 C12 179.3(7) . .
C15 C16 C18 O4 -19.3(10) . .
C17 C16 C18 O4 161.0(7) . .
C15 C16 C18 O3 162.8(7) . .
C17 C16 C18 O3 -16.9(10) . .
C15 C14 C19 C20 -22.2(11) . .
C13 C14 C19 C20 155.7(7) . .
C15 C14 C19 C24 156.2(7) . .
C13 C14 C19 C24 -25.9(10) . .
C24 C19 C20 C21 2.0(11) . .
C14 C19 C20 C21 -179.6(7) . .
C19 C20 C21 C22 -1.1(11) . .
C20 C21 C22 C23 0.8(11) . .
C21 C22 C23 C24 -1.4(11) . .
C21 C22 C23 C25 -178.8(6) . 1_655
C22 C23 C24 C19 2.4(11) . .
C25 C23 C24 C19 179.8(6) 1_655 .
C20 C19 C24 C23 -2.6(10) . .
C14 C19 C24 C23 178.9(7) . .
C10 C9 N2 C8 -0.9(12) . .
C10 C9 N2 Cd2 -178.8(6) . 1_656
C7 C8 N2 C9 1.9(13) . .
C7 C8 N2 Cd2 -179.9(7) . 1_656
O2 C11 O1 Cd1 64.6(10) . .
C12 C11 O1 Cd1 -115.0(7) . .
O1 C11 O2 Cd2 1.9(9) . .
C12 C11 O2 Cd2 -178.4(5) . .
O4 C18 O3 Cd2 77.3(9) . 4_566
C16 C18 O3 Cd2 -104.8(7) . 4_566
O3 C18 O4 Cd1 -1.6(9) . 2_646
C16 C18 O4 Cd1 -179.3(5) . 2_646
O6 C25 O5 Cd2 53.3(9) . .
C23 C25 O5 Cd2 -126.0(5) 1_455 .
O5 C25 O6 Cd1 -6.3(11) . .
C23 C25 O6 Cd1 172.9(4) 1_455 .
N1 C1 C2 C3 0.2(13) . .
C1 C2 C3 C4 -3.5(11) . .
C1 C2 C3 C6 175.6(7) . .
C5 C4 C3 C2 1.8(11) . .
C5 C4 C3 C6 -177.3(7) . .
C10 C6 C3 C2 -147.1(8) . .
C7 C6 C3 C2 32.0(11) . .
C10 C6 C3 C4 32.0(11) . .
C7 C6 C3 C4 -148.9(8) . .
C2 C1 N1 C5 4.9(12) . .
C2 C1 N1 Cd1 -161.9(6) . .
C4 C5 N1 C1 -6.8(12) . .
C4 C5 N1 Cd1 160.6(6) . .
Cd2 O7 Cd1 O7 117.3(3) . 3_666
Cd1 O7 Cd1 O7 0.0 3_666 3_666
Cd2 O7 Cd1 O4 -136.6(2) . 2_656
Cd1 O7 Cd1 O4 106.1(2) 3_666 2_656
Cd2 O7 Cd1 O6 -37.8(2) . .
Cd1 O7 Cd1 O6 -155.18(19) 3_666 .
Cd2 O7 Cd1 N1 61.2(8) . .
Cd1 O7 Cd1 N1 -56.2(8) 3_666 .
Cd2 O7 Cd1 O1 39.18(18) . .
Cd1 O7 Cd1 O1 -78.16(19) 3_666 .
Cd1 O7 Cd1 Cd2 -117.3(3) 3_666 .
C25 O6 Cd1 O7 -79.2(8) . 3_666
C25 O6 Cd1 O7 -2.0(6) . .
C25 O6 Cd1 O4 89.2(6) . 2_656
C25 O6 Cd1 N1 -168.3(6) . .
C25 O6 Cd1 O1 -79.1(6) . .
C25 O6 Cd1 Cd2 -25.6(6) . .
C1 N1 Cd1 O7 66.0(6) . 3_666
C5 N1 Cd1 O7 -100.5(6) . 3_666
C1 N1 Cd1 O7 120.6(8) . .
C5 N1 Cd1 O7 -46.0(11) . .
C1 N1 Cd1 O4 -41.2(6) . 2_656
C5 N1 Cd1 O4 152.2(6) . 2_656
C1 N1 Cd1 O6 -138.9(6) . .
C5 N1 Cd1 O6 54.5(6) . .
C1 N1 Cd1 O1 142.1(6) . .
C5 N1 Cd1 O1 -24.5(6) . .
C1 N1 Cd1 Cd2 168.8(5) . .
C5 N1 Cd1 Cd2 2.2(7) . .
C11 O1 Cd1 O7 -174.0(7) . 3_666
C11 O1 Cd1 O7 -94.1(7) . .
C11 O1 Cd1 O4 -72.9(12) . 2_656
C11 O1 Cd1 O6 6.0(7) . .
C11 O1 Cd1 N1 91.1(7) . .
C11 O1 Cd1 Cd2 -65.1(7) . .
Cd1 O7 Cd2 O2 82.5(3) 3_666 .
Cd1 O7 Cd2 O2 -26.7(3) . .
Cd1 O7 Cd2 N2 -99.2(2) 3_666 1_454
Cd1 O7 Cd2 N2 151.6(2) . 1_454
Cd1 O7 Cd2 O3 -9.9(2) 3_666 4_565
Cd1 O7 Cd2 O3 -119.1(2) . 4_565
Cd1 O7 Cd2 O5 173.6(2) 3_666 .
Cd1 O7 Cd2 O5 64.3(2) . .
Cd1 O7 Cd2 Cd1 109.2(3) 3_666 .
C11 O2 Cd2 O7 -11.8(6) . .
C11 O2 Cd2 N2 170.5(5) . 1_454
C11 O2 Cd2 O3 78.9(5) . 4_565
C11 O2 Cd2 O5 -103.1(5) . .
C11 O2 Cd2 Cd1 -28.7(5) . .
C25 O5 Cd2 O7 -86.3(5) . .
C25 O5 Cd2 O2 41.1(5) . .
C25 O5 Cd2 N2 172.6(5) . 1_454
C25 O5 Cd2 O3 -174(3) . 4_565
C25 O5 Cd2 Cd1 -49.0(5) . .
O7 Cd1 Cd2 O7 -60.8(3) 3_666 .
O4 Cd1 Cd2 O7 49.9(2) 2_656 .
O6 Cd1 Cd2 O7 139.1(2) . .
N1 Cd1 Cd2 O7 -162.9(3) . .
O1 Cd1 Cd2 O7 -128.3(2) . .
O7 Cd1 Cd2 O2 98.27(19) 3_666 .
O7 Cd1 Cd2 O2 159.1(2) . .
O4 Cd1 Cd2 O2 -151.0(2) 2_656 .
O6 Cd1 Cd2 O2 -61.8(2) . .
N1 Cd1 Cd2 O2 -3.8(3) . .
O1 Cd1 Cd2 O2 30.8(2) . .
O7 Cd1 Cd2 N2 -102.0(3) 3_666 1_454
O7 Cd1 Cd2 N2 -41.2(3) . 1_454
O4 Cd1 Cd2 N2 8.7(3) 2_656 1_454
O6 Cd1 Cd2 N2 97.9(3) . 1_454
N1 Cd1 Cd2 N2 155.9(3) . 1_454
O1 Cd1 Cd2 N2 -169.5(3) . 1_454
O7 Cd1 Cd2 O3 5.60(18) 3_666 4_565
O7 Cd1 Cd2 O3 66.4(2) . 4_565
O4 Cd1 Cd2 O3 116.3(2) 2_656 4_565
O6 Cd1 Cd2 O3 -154.5(2) . 4_565
N1 Cd1 Cd2 O3 -96.5(3) . 4_565
O1 Cd1 Cd2 O3 -61.9(2) . 4_565
O7 Cd1 Cd2 O5 -171.47(18) 3_666 .
O7 Cd1 Cd2 O5 -110.7(2) . .
O4 Cd1 Cd2 O5 -60.7(2) 2_656 .
O6 Cd1 Cd2 O5 28.4(2) . .
N1 Cd1 Cd2 O5 86.4(3) . .
O1 Cd1 Cd2 O5 121.1(2) . .
